data_4501751
loop_
_publ_author_name
'Das, Babulal'
'Baruah, Jubaraj B.'

_publ_section_title
;
 Protonated Adenine and Cytosine Ribbons Stabilized by Dipicolinato Metal
 Frameworks
;
_journal_issue 7
_journal_name_full 'Crystal Growth &amp; Design'
_journal_page_first 3242
_journal_paper_doi 10.1021/cg100371w
_journal_volume 10
_journal_year 2010
_chemical_formula_sum 'C22 H28 Cu N8 O15'
_chemical_formula_weight 708.06
_chemical_name_systematic
;

 ?

;
_space_group_IT_number 2
_symmetry_cell_setting triclinic
_symmetry_space_group_name_Hall '-P 1'
_symmetry_space_group_name_H-M 'P -1'
_atom_sites_solution_hydrogens geom
_atom_sites_solution_primary direct
_atom_sites_solution_secondary difmap
_audit_creation_method SHELXL-97
_cell_angle_alpha 77.635(2)
_cell_angle_beta 84.664(2)
_cell_angle_gamma 82.454(2)
_cell_formula_units_Z 2
_cell_length_a 9.4706(4)
_cell_length_b 11.8131(4)
_cell_length_c 13.4429(5)
_cell_measurement_reflns_used 9983
_cell_measurement_temperature 296(2)
_cell_measurement_theta_max 28.29
_cell_measurement_theta_min 2.17
_cell_volume 1453.07(10)
_computing_cell_refinement 'Bruker SMART'
_computing_data_collection 'Bruker SMART'
_computing_data_reduction 'Bruker SAINT'
_computing_molecular_graphics 'Bruker SHELXTL'
_computing_publication_material 'Bruker SHELXTL'
_computing_structure_refinement 'SHELXL-97 (Sheldrick, 1997)'
_computing_structure_solution 'SHELXS-97 (Sheldrick, 1990)'
_diffrn_ambient_temperature 296(2)
_diffrn_measured_fraction_theta_full 0.982
_diffrn_measured_fraction_theta_max 0.982
_diffrn_measurement_device_type 'CCD area detector'
_diffrn_measurement_method 'phi and omega scans'
_diffrn_radiation_monochromator graphite
_diffrn_radiation_source 'fine-focus sealed tube'
_diffrn_radiation_type MoK\a
_diffrn_radiation_wavelength 0.71073
_diffrn_reflns_av_R_equivalents 0.0437
_diffrn_reflns_av_sigmaI/netI 0.0308
_diffrn_reflns_limit_h_max 12
_diffrn_reflns_limit_h_min -12
_diffrn_reflns_limit_k_max 15
_diffrn_reflns_limit_k_min -15
_diffrn_reflns_limit_l_max 17
_diffrn_reflns_limit_l_min -17
_diffrn_reflns_number 19655
_diffrn_reflns_theta_full 28.36
_diffrn_reflns_theta_max 28.36
_diffrn_reflns_theta_min 1.55
_exptl_absorpt_coefficient_mu 0.839
_exptl_absorpt_correction_T_max 0.865
_exptl_absorpt_correction_T_min 0.705
_exptl_absorpt_correction_type numerical
_exptl_absorpt_process_details 'face indexing'
_exptl_crystal_colour 'light blue'
_exptl_crystal_density_diffrn 1.618
_exptl_crystal_density_method 'not measured'
_exptl_crystal_description blocks
_exptl_crystal_F_000 730
_exptl_crystal_size_max 0.45
_exptl_crystal_size_mid 0.28
_exptl_crystal_size_min 0.22
_refine_diff_density_max 0.407
_refine_diff_density_min -0.405
_refine_diff_density_rms 0.053
_refine_ls_extinction_method none
_refine_ls_goodness_of_fit_ref 0.992
_refine_ls_hydrogen_treatment mixed
_refine_ls_matrix_type full
_refine_ls_number_parameters 495
_refine_ls_number_reflns 7125
_refine_ls_number_restraints 4
_refine_ls_restrained_S_all 0.993
_refine_ls_R_factor_all 0.0372
_refine_ls_R_factor_gt 0.0321
_refine_ls_shift/su_max 0.002
_refine_ls_shift/su_mean 0.000
_refine_ls_structure_factor_coef Fsqd
_refine_ls_weighting_details 'calc w=1/[\s^2^(Fo^2^)+(0.0524P)^2^+0.3638P] where P=(Fo^2^+2Fc^2^)/3'
_refine_ls_weighting_scheme calc
_refine_ls_wR_factor_gt 0.0890
_refine_ls_wR_factor_ref 0.0916
_reflns_number_gt 6167
_reflns_number_total 7125
_reflns_threshold_expression >2sigma(I)
_cod_data_source_file cg100371w_si_003.cif
_cod_data_source_block cuPDC26-cyt
_cod_depositor_comments
;
The following automatic conversions were performed:

'_symmetry_cell_setting' value 'Triclinic' changed to 'triclinic'
according to /home/saulius/struct/CIF-dictionaries/cif_core.dic
dictionary named 'cif_core.dic' version 2.4.2 from 2011-04-26.

Automatic conversion script
Id: cif_fix_values 1715 2011-07-08 13:25:40Z adriana 
;
_cod_original_sg_symbol_H-M P-1
_cod_database_code 4501751

loop_
_symmetry_equiv_pos_as_xyz
'x, y, z'
'-x, -y, -z'

loop_
_atom_site_label
_atom_site_type_symbol
_atom_site_fract_x
_atom_site_fract_y
_atom_site_fract_z
_atom_site_U_iso_or_equiv
_atom_site_adp_type
_atom_site_occupancy
_atom_site_symmetry_multiplicity
_atom_site_calc_flag
_atom_site_refinement_flags
Cu1 Cu 0.386833(19) 0.644937(16) 0.223025(13) 0.03047(7) Uani 1 1 d .
O1 O 0.22849(13) 0.51270(11) 0.23171(8) 0.0373(3) Uani 1 1 d .
O2 O 0.09610(15) 0.40152(13) 0.34870(9) 0.0494(3) Uani 1 1 d .
O3 O 0.49731(14) 0.76456(11) 0.28797(9) 0.0417(3) Uani 1 1 d .
O4 O 0.54014(18) 0.79626(14) 0.43883(11) 0.0604(4) Uani 1 1 d .
O5 O 0.57077(13) 0.52208(11) 0.21814(8) 0.0390(3) Uani 1 1 d .
O6 O 0.75000(13) 0.47345(12) 0.10976(10) 0.0439(3) Uani 1 1 d .
O7 O 0.23029(13) 0.78496(11) 0.16735(9) 0.0422(3) Uani 1 1 d .
O8 O 0.15700(16) 0.89191(12) 0.01949(11) 0.0537(4) Uani 1 1 d .
N1 N 0.33336(13) 0.60168(11) 0.36925(9) 0.0289(3) Uani 1 1 d .
N2 N 0.44371(14) 0.67551(11) 0.07921(9) 0.0291(3) Uani 1 1 d .
C1 C 0.18546(17) 0.47245(14) 0.32189(11) 0.0326(3) Uani 1 1 d .
C2 C 0.24702(16) 0.51829(14) 0.40426(11) 0.0309(3) Uani 1 1 d .
C3 C 0.21817(19) 0.47904(16) 0.50814(12) 0.0397(4) Uani 1 1 d .
H3 H 0.1578 0.4216 0.5317 0.048 Uiso 1 1 calc R
C4 C 0.2809(2) 0.52694(17) 0.57611(12) 0.0417(4) Uani 1 1 d .
H4 H 0.2635 0.5014 0.6460 0.050 Uiso 1 1 calc R
C5 C 0.36952(19) 0.61296(15) 0.53943(12) 0.0377(4) Uani 1 1 d .
H5 H 0.4125 0.6458 0.5841 0.045 Uiso 1 1 calc R
C6 C 0.39318(16) 0.64940(14) 0.43436(11) 0.0311(3) Uani 1 1 d .
C7 C 0.48546(18) 0.74500(15) 0.38353(13) 0.0358(3) Uani 1 1 d .
C8 C 0.63402(16) 0.52846(14) 0.13083(12) 0.0310(3) Uani 1 1 d .
C9 C 0.55865(16) 0.61300(13) 0.04535(11) 0.0293(3) Uani 1 1 d .
C10 C 0.59688(19) 0.62810(15) -0.05841(12) 0.0365(3) Uani 1 1 d .
H10 H 0.6774 0.5851 -0.0824 0.044 Uiso 1 1 calc R
C11 C 0.5127(2) 0.70849(16) -0.12573(13) 0.0429(4) Uani 1 1 d .
H11 H 0.5358 0.7191 -0.1956 0.052 Uiso 1 1 calc R
C12 C 0.3945(2) 0.77283(15) -0.08881(13) 0.0416(4) Uani 1 1 d .
H12 H 0.3377 0.8273 -0.1332 0.050 Uiso 1 1 calc R
C13 C 0.36241(17) 0.75462(13) 0.01590(12) 0.0326(3) Uani 1 1 d .
C14 C 0.23911(18) 0.81649(15) 0.07113(13) 0.0369(3) Uani 1 1 d .
O9 O 0.74383(14) 0.87204(11) -0.10548(10) 0.0450(3) Uani 1 1 d .
N4 N 0.90928(14) 0.73463(12) -0.02517(10) 0.0325(3) Uani 1 1 d .
N3 N 0.74210(15) 0.83810(13) 0.06762(11) 0.0393(3) Uani 1 1 d .
H3A H 0.6694 0.8894 0.0711 0.047 Uiso 1 1 calc R
N5 N 1.08012(16) 0.59542(14) 0.05466(12) 0.0371(3) Uani 1 1 d .
C15 C 0.79496(17) 0.81942(14) -0.02596(13) 0.0344(3) Uani 1 1 d .
C18 C 0.79929(19) 0.77916(16) 0.15617(13) 0.0393(4) Uani 1 1 d .
C17 C 0.91078(19) 0.69716(16) 0.15610(13) 0.0368(3) Uani 1 1 d .
C16 C 0.97024(16) 0.67335(14) 0.06097(11) 0.0309(3) Uani 1 1 d .
O10 O 1.0829(2) 0.24886(18) 0.62419(12) 0.0838(6) Uani 1 1 d .
N6 N 0.97553(19) 0.22011(15) 0.48881(12) 0.0461(4) Uani 1 1 d .
N7 N 0.9444(2) 0.10132(16) 0.64865(12) 0.0542(4) Uani 1 1 d .
H7 H 0.9655 0.0799 0.7113 0.065 Uiso 1 1 calc R
N8 N 0.8003(3) -0.04514(18) 0.67933(15) 0.0593(5) Uani 1 1 d .
C21 C 0.8228(2) 0.07294(18) 0.51081(14) 0.0450(4) Uani 1 1 d .
C22 C 0.8533(2) 0.04106(17) 0.61578(14) 0.0442(4) Uani 1 1 d .
C20 C 0.8867(2) 0.16059(17) 0.45151(14) 0.0456(4) Uani 1 1 d .
C19 C 1.0068(3) 0.1952(2) 0.58940(15) 0.0540(5) Uani 1 1 d .
O11 O 0.96181(18) 0.31780(13) 0.20725(10) 0.0476(3) Uani 1 1 d .
O12 O 0.0213(2) 0.00219(16) 0.84240(12) 0.0614(4) Uani 1 1 d .
O13 O 0.49639(19) 0.03520(15) 0.86071(14) 0.0630(5) Uani 1 1 d .
O14 O 0.4199(3) 0.1540(2) 0.37501(14) 0.0831(6) Uani 1 1 d D
O15 O 0.3429(3) 0.0035(2) 0.67016(19) 0.0997(8) Uani 1 1 d D
H18 H 0.758(2) 0.7970(18) 0.2150(17) 0.047(5) Uiso 1 1 d .
H17 H 0.951(2) 0.6586(18) 0.2164(17) 0.045(5) Uiso 1 1 d .
H20 H 0.875(2) 0.187(2) 0.3855(19) 0.054(6) Uiso 1 1 d .
H21 H 0.758(2) 0.038(2) 0.4864(18) 0.055(6) Uiso 1 1 d .
H4N H 0.941(2) 0.7213(17) -0.0806(16) 0.037(5) Uiso 1 1 d .
H6N H 1.029(3) 0.271(2) 0.448(2) 0.067(7) Uiso 1 1 d .
H8A H 0.749(3) -0.082(2) 0.661(2) 0.066(8) Uiso 1 1 d .
H8B H 0.820(3) -0.061(2) 0.740(2) 0.070(8) Uiso 1 1 d .
H5B H 1.122(2) 0.5654(18) 0.1098(17) 0.042(5) Uiso 1 1 d .
H5A H 1.117(2) 0.5797(19) 0.0005(18) 0.047(6) Uiso 1 1 d .
H11A H 0.886(3) 0.363(2) 0.195(2) 0.066(8) Uiso 1 1 d .
H12A H 0.077(3) -0.037(2) 0.878(2) 0.064(8) Uiso 1 1 d .
H13A H 0.517(3) 0.084(2) 0.817(2) 0.063(8) Uiso 1 1 d .
H14A H 0.422(5) 0.184(4) 0.433(2) 0.159(17) Uiso 1 1 d D
H11B H 1.009(3) 0.344(2) 0.238(2) 0.070(8) Uiso 1 1 d .
H13B H 0.565(3) -0.005(3) 0.869(2) 0.069(9) Uiso 1 1 d .
H15B H 0.369(5) 0.006(4) 0.734(2) 0.154(18) Uiso 1 1 d D
H15A H 0.381(4) 0.064(2) 0.629(2) 0.110(12) Uiso 1 1 d D
H12B H -0.030(4) 0.041(3) 0.878(3) 0.098(12) Uiso 1 1 d .
H14B H 0.493(3) 0.091(3) 0.375(3) 0.140(17) Uiso 1 1 d D

loop_
_atom_site_aniso_label
_atom_site_aniso_U_11
_atom_site_aniso_U_22
_atom_site_aniso_U_33
_atom_site_aniso_U_23
_atom_site_aniso_U_13
_atom_site_aniso_U_12
Cu1 0.03272(11) 0.03421(11) 0.02369(10) -0.00559(7) -0.00244(7) -0.00108(8)
O1 0.0419(6) 0.0474(7) 0.0227(5) -0.0045(5) -0.0038(4) -0.0089(5)
O2 0.0592(8) 0.0626(8) 0.0306(6) -0.0038(6) -0.0050(5) -0.0305(7)
O3 0.0499(7) 0.0459(7) 0.0308(6) -0.0071(5) -0.0009(5) -0.0132(6)
O4 0.0812(11) 0.0688(10) 0.0423(7) -0.0182(7) -0.0064(7) -0.0363(8)
O5 0.0391(6) 0.0508(7) 0.0244(5) -0.0065(5) -0.0029(4) 0.0033(5)
O6 0.0375(6) 0.0532(7) 0.0396(6) -0.0146(6) -0.0009(5) 0.0068(5)
O7 0.0427(7) 0.0484(7) 0.0314(6) -0.0036(5) -0.0034(5) 0.0038(5)
O8 0.0607(9) 0.0505(8) 0.0422(7) -0.0019(6) -0.0142(6) 0.0163(7)
N1 0.0289(6) 0.0317(6) 0.0253(6) -0.0064(5) -0.0028(5) 0.0003(5)
N2 0.0343(7) 0.0291(6) 0.0245(6) -0.0045(5) -0.0033(5) -0.0067(5)
C1 0.0345(8) 0.0377(8) 0.0242(7) -0.0035(6) -0.0046(6) -0.0022(6)
C2 0.0312(7) 0.0356(8) 0.0251(7) -0.0052(6) -0.0027(5) -0.0023(6)
C3 0.0450(9) 0.0462(9) 0.0275(8) -0.0035(7) -0.0015(6) -0.0118(8)
C4 0.0491(10) 0.0528(10) 0.0220(7) -0.0043(7) -0.0026(6) -0.0072(8)
C5 0.0437(9) 0.0443(9) 0.0269(7) -0.0117(7) -0.0059(6) -0.0027(7)
C6 0.0316(8) 0.0348(8) 0.0269(7) -0.0085(6) -0.0038(6) 0.0011(6)
C7 0.0374(8) 0.0377(8) 0.0334(8) -0.0100(6) -0.0035(6) -0.0028(7)
C8 0.0319(8) 0.0343(7) 0.0291(7) -0.0109(6) -0.0024(6) -0.0048(6)
C9 0.0340(8) 0.0295(7) 0.0271(7) -0.0085(6) -0.0006(6) -0.0101(6)
C10 0.0443(9) 0.0377(8) 0.0294(8) -0.0104(6) 0.0050(6) -0.0110(7)
C11 0.0599(11) 0.0454(9) 0.0239(7) -0.0042(7) 0.0017(7) -0.0153(8)
C12 0.0566(11) 0.0376(9) 0.0283(8) 0.0021(6) -0.0082(7) -0.0079(8)
C13 0.0391(8) 0.0296(7) 0.0292(7) -0.0028(6) -0.0052(6) -0.0076(6)
C14 0.0404(9) 0.0350(8) 0.0343(8) -0.0042(6) -0.0069(7) -0.0022(7)
O9 0.0427(7) 0.0467(7) 0.0416(7) -0.0016(5) -0.0102(5) 0.0021(5)
N4 0.0319(7) 0.0392(7) 0.0265(6) -0.0080(5) -0.0025(5) -0.0016(5)
N3 0.0356(7) 0.0395(7) 0.0416(8) -0.0109(6) 0.0000(6) 0.0029(6)
N5 0.0366(7) 0.0475(8) 0.0261(7) -0.0102(6) -0.0049(6) 0.0058(6)
C15 0.0323(8) 0.0339(8) 0.0374(8) -0.0060(6) -0.0038(6) -0.0067(6)
C18 0.0386(9) 0.0465(9) 0.0339(8) -0.0134(7) 0.0041(7) -0.0046(7)
C17 0.0390(9) 0.0438(9) 0.0274(8) -0.0084(7) -0.0012(6) -0.0030(7)
C16 0.0302(7) 0.0357(8) 0.0278(7) -0.0073(6) -0.0028(6) -0.0059(6)
O10 0.1271(16) 0.0940(13) 0.0415(8) -0.0020(8) -0.0114(9) -0.0689(13)
N6 0.0575(10) 0.0483(9) 0.0305(7) -0.0006(6) -0.0010(7) -0.0121(8)
N7 0.0794(12) 0.0602(10) 0.0256(7) -0.0024(7) -0.0046(7) -0.0273(9)
N8 0.0821(14) 0.0606(11) 0.0372(9) -0.0025(8) -0.0023(9) -0.0296(11)
C21 0.0500(11) 0.0487(10) 0.0373(9) -0.0098(8) -0.0070(8) -0.0047(8)
C22 0.0536(11) 0.0451(10) 0.0341(8) -0.0087(7) 0.0019(7) -0.0088(8)
C20 0.0550(11) 0.0497(10) 0.0291(8) -0.0041(7) -0.0049(7) 0.0006(8)
C19 0.0721(14) 0.0600(12) 0.0322(9) -0.0057(8) 0.0001(9) -0.0241(11)
O11 0.0517(8) 0.0564(8) 0.0365(7) -0.0160(6) -0.0104(6) 0.0037(7)
O12 0.0828(12) 0.0584(9) 0.0386(8) -0.0067(7) -0.0179(8) 0.0126(9)
O13 0.0538(10) 0.0458(8) 0.0716(11) 0.0101(8) 0.0141(8) 0.0101(7)
O14 0.1195(18) 0.0926(15) 0.0482(10) -0.0156(10) -0.0169(10) -0.0423(14)
O15 0.162(2) 0.0745(13) 0.0740(14) -0.0217(11) 0.0033(15) -0.0531(15)

loop_
_atom_type_symbol
_atom_type_description
_atom_type_scat_dispersion_real
_atom_type_scat_dispersion_imag
_atom_type_scat_source
C C 0.0033 0.0016 'International Tables Vol C Tables 4.2.6.8 and 6.1.1.4'
H H 0.0000 0.0000 'International Tables Vol C Tables 4.2.6.8 and 6.1.1.4'
Cu Cu 0.3201 1.2651 'International Tables Vol C Tables 4.2.6.8 and 6.1.1.4'
N N 0.0061 0.0033 'International Tables Vol C Tables 4.2.6.8 and 6.1.1.4'
O O 0.0106 0.0060 'International Tables Vol C Tables 4.2.6.8 and 6.1.1.4'

loop_
_geom_angle_atom_site_label_1
_geom_angle_atom_site_label_2
_geom_angle_atom_site_label_3
_geom_angle
N2 Cu1 N1 175.78(5)
N2 Cu1 O5 78.71(5)
N1 Cu1 O5 97.92(5)
N2 Cu1 O7 79.05(5)
N1 Cu1 O7 104.37(5)
O5 Cu1 O7 157.70(5)
N2 Cu1 O3 105.24(5)
N1 Cu1 O3 77.40(5)
O5 Cu1 O3 93.87(5)
O7 Cu1 O3 90.31(5)
N2 Cu1 O1 101.11(5)
N1 Cu1 O1 76.52(5)
O5 Cu1 O1 94.86(5)
O7 Cu1 O1 91.06(5)
O3 Cu1 O1 153.38(4)
C1 O1 Cu1 112.20(10)
C7 O3 Cu1 112.97(11)
C8 O5 Cu1 113.95(10)
C14 O7 Cu1 113.21(11)
C6 N1 C2 120.42(13)
C6 N1 Cu1 119.08(10)
C2 N1 Cu1 120.28(10)
C9 N2 C13 121.97(13)
C9 N2 Cu1 119.12(10)
C13 N2 Cu1 118.82(11)
O2 C1 O1 125.87(15)
O2 C1 C2 118.24(14)
O1 C1 C2 115.87(14)
N1 C2 C3 121.14(15)
N1 C2 C1 114.88(13)
C3 C2 C1 123.98(14)
C4 C3 C2 118.85(16)
C4 C3 H3 120.6
C2 C3 H3 120.6
C3 C4 C5 119.66(15)
C3 C4 H4 120.2
C5 C4 H4 120.2
C4 C5 C6 118.76(15)
C4 C5 H5 120.6
C6 C5 H5 120.6
N1 C6 C5 121.16(15)
N1 C6 C7 114.51(13)
C5 C6 C7 124.33(14)
O4 C7 O3 126.19(16)
O4 C7 C6 118.24(15)
O3 C7 C6 115.57(14)
O6 C8 O5 126.23(15)
O6 C8 C9 118.60(13)
O5 C8 C9 115.17(13)
N2 C9 C10 120.33(15)
N2 C9 C8 112.72(12)
C10 C9 C8 126.95(14)
C11 C10 C9 118.72(16)
C11 C10 H10 120.6
C9 C10 H10 120.6
C12 C11 C10 119.92(15)
C12 C11 H11 120.0
C10 C11 H11 120.0
C11 C12 C13 118.73(16)
C11 C12 H12 120.6
C13 C12 H12 120.6
N2 C13 C12 120.33(15)
N2 C13 C14 112.91(13)
C12 C13 C14 126.76(15)
O8 C14 O7 126.07(16)
O8 C14 C13 118.21(15)
O7 C14 C13 115.71(14)
C16 N4 C15 124.17(14)
C16 N4 H4N 119.5(14)
C15 N4 H4N 116.4(14)
C18 N3 C15 122.96(15)
C18 N3 H3A 118.5
C15 N3 H3A 118.5
C16 N5 H5B 117.0(14)
C16 N5 H5A 124.1(15)
H5B N5 H5A 118(2)
O9 C15 N3 123.11(16)
O9 C15 N4 121.71(16)
N3 C15 N4 115.16(15)
C17 C18 N3 121.42(16)
C17 C18 H18 121.3(14)
N3 C18 H18 117.3(14)
C18 C17 C16 118.28(16)
C18 C17 H17 121.2(13)
C16 C17 H17 120.5(13)
N5 C16 N4 120.16(14)
N5 C16 C17 121.83(15)
N4 C16 C17 118.01(15)
C20 N6 C19 122.75(17)
C20 N6 H6N 122.6(17)
C19 N6 H6N 113.9(17)
C22 N7 C19 125.07(17)
C22 N7 H7 117.5
C19 N7 H7 117.5
C22 N8 H8A 120(2)
C22 N8 H8B 120.5(19)
H8A N8 H8B 119(3)
C20 C21 C22 117.94(19)
C20 C21 H21 121.1(15)
C22 C21 H21 120.8(15)
N8 C22 N7 119.35(19)
N8 C22 C21 122.9(2)
N7 C22 C21 117.71(17)
C21 C20 N6 122.06(18)
C21 C20 H20 124.9(15)
N6 C20 H20 113.1(15)
O10 C19 N6 123.56(19)
O10 C19 N7 122.07(18)
N6 C19 N7 114.36(18)
H11A O11 H11B 109(3)
H12A O12 H12B 107(3)
H13A O13 H13B 104(3)
H14A O14 H14B 110(4)
H15B O15 H15A 103(3)

loop_
_geom_bond_atom_site_label_1
_geom_bond_atom_site_label_2
_geom_bond_distance
Cu1 N2 1.9279(12)
Cu1 N1 1.9580(12)
Cu1 O5 2.1215(12)
Cu1 O7 2.1275(12)
Cu1 O3 2.2227(12)
Cu1 O1 2.2819(12)
O1 C1 1.2545(19)
O2 C1 1.244(2)
O3 C7 1.253(2)
O4 C7 1.239(2)
O5 C8 1.2591(18)
O6 C8 1.2419(19)
O7 C14 1.265(2)
O8 C14 1.238(2)
N1 C6 1.339(2)
N1 C2 1.342(2)
N2 C9 1.333(2)
N2 C13 1.335(2)
C1 C2 1.523(2)
C2 C3 1.387(2)
C3 C4 1.385(2)
C3 H3 0.9300
C4 C5 1.383(3)
C4 H4 0.9300
C5 C6 1.392(2)
C5 H5 0.9300
C6 C7 1.524(2)
C8 C9 1.517(2)
C9 C10 1.387(2)
C10 C11 1.387(3)
C10 H10 0.9300
C11 C12 1.383(3)
C11 H11 0.9300
C12 C13 1.388(2)
C12 H12 0.9300
C13 C14 1.515(2)
O9 C15 1.223(2)
N4 C16 1.362(2)
N4 C15 1.374(2)
N4 H4N 0.82(2)
N3 C18 1.364(2)
N3 C15 1.362(2)
N3 H3A 0.8600
N5 C16 1.305(2)
N5 H5B 0.86(2)
N5 H5A 0.83(2)
C18 C17 1.336(3)
C18 H18 0.90(2)
C17 C16 1.418(2)
C17 H17 0.93(2)
O10 C19 1.204(3)
N6 C20 1.356(3)
N6 C19 1.372(2)
N6 H6N 0.89(3)
N7 C22 1.346(3)
N7 C19 1.386(3)
N7 H7 0.8600
N8 C22 1.304(3)
N8 H8A 0.78(3)
N8 H8B 0.83(3)
C21 C20 1.340(3)
C21 C22 1.427(3)
C21 H21 0.90(2)
C20 H20 0.89(2)
O11 H11A 0.84(3)
O11 H11B 0.77(3)
O12 H12A 0.78(3)
O12 H12B 0.82(4)
O13 H13A 0.76(3)
O13 H13B 0.76(3)
O14 H14A 0.926(19)
O14 H14B 0.949(19)
O15 H15B 0.918(19)
O15 H15A 0.903(18)
